data_4064707
loop_
_publ_author_name
'Zhang, Shu-Hua'
'Xi, Hong-Wei'
'Lim, Kok Hwa'
'So, Cheuk-Wai'

_publ_section_title
;
 Synthesis and Characterization of an Amidinate-Stabilized
 Siladithiocarboxylate and Its Germanium(II) Complex
;
_journal_issue 13
_journal_name_full Organometallics
_journal_page_first 3686
_journal_paper_doi 10.1021/om200285u
_journal_volume 30
_journal_year 2011
_chemical_formula_moiety 'C30 H46 Ge N4 S4 Si2'
_chemical_formula_sum 'C30 H46 Ge N4 S4 Si2'
_chemical_formula_weight 719.72
_chemical_name_systematic
; 
 ? 
;
_space_group_IT_number 15
_symmetry_cell_setting monoclinic
_symmetry_space_group_name_Hall '-C 2yc'
_symmetry_space_group_name_H-M 'C 1 2/c 1'
_atom_sites_solution_hydrogens geom
_atom_sites_solution_primary direct
_atom_sites_solution_secondary difmap
_audit_creation_method SHELXL-97
_cell_angle_alpha 90.00
_cell_angle_beta 110.3290(10)
_cell_angle_gamma 90.00
_cell_formula_units_Z 4
_cell_length_a 24.1519(4)
_cell_length_b 8.74720(10)
_cell_length_c 17.9561(3)
_cell_measurement_reflns_used 9689
_cell_measurement_temperature 103(2)
_cell_measurement_theta_max 33.36
_cell_measurement_theta_min 2.46
_cell_volume 3557.15(10)
_computing_cell_refinement 'Bruker SAINT'
_computing_data_collection 'Bruker APEX2'
_computing_data_reduction 'Bruker SAINT'
_computing_molecular_graphics 'Bruker SHELXTL'
_computing_publication_material 'Bruker SHELXTL'
_computing_structure_refinement 'SHELXL-97 (Sheldrick, 2008)'
_computing_structure_solution 'SHELXS-97 (Sheldrick, 2008)'
_diffrn_ambient_temperature 103(2)
_diffrn_measured_fraction_theta_full 0.995
_diffrn_measured_fraction_theta_max 0.995
_diffrn_measurement_device_type 'Bruker APEX-II CCD'
_diffrn_measurement_method '\f and \w scans'
_diffrn_radiation_monochromator graphite
_diffrn_radiation_source 'fine-focus sealed tube'
_diffrn_radiation_type MoK\a
_diffrn_radiation_wavelength 0.71073
_diffrn_reflns_av_R_equivalents 0.0423
_diffrn_reflns_av_sigmaI/netI 0.0448
_diffrn_reflns_limit_h_max 38
_diffrn_reflns_limit_h_min -38
_diffrn_reflns_limit_k_max 12
_diffrn_reflns_limit_k_min -13
_diffrn_reflns_limit_l_max 28
_diffrn_reflns_limit_l_min -28
_diffrn_reflns_number 34833
_diffrn_reflns_theta_full 34.55
_diffrn_reflns_theta_max 34.55
_diffrn_reflns_theta_min 1.80
_exptl_absorpt_coefficient_mu 1.190
_exptl_absorpt_correction_T_max 0.9766
_exptl_absorpt_correction_T_min 0.7167
_exptl_absorpt_correction_type multi-scan
_exptl_absorpt_process_details sadabs
_exptl_crystal_colour colourless
_exptl_crystal_density_diffrn 1.344
_exptl_crystal_density_method 'not measured'
_exptl_crystal_description plate
_exptl_crystal_F_000 1512
_exptl_crystal_size_max 0.30
_exptl_crystal_size_mid 0.10
_exptl_crystal_size_min 0.02
_refine_diff_density_max 0.819
_refine_diff_density_min -0.910
_refine_diff_density_rms 0.160
_refine_ls_extinction_method none
_refine_ls_goodness_of_fit_ref 1.094
_refine_ls_hydrogen_treatment constr
_refine_ls_matrix_type full
_refine_ls_number_parameters 192
_refine_ls_number_reflns 7539
_refine_ls_number_restraints 0
_refine_ls_restrained_S_all 1.094
_refine_ls_R_factor_all 0.0638
_refine_ls_R_factor_gt 0.0352
_refine_ls_shift/su_max 0.002
_refine_ls_shift/su_mean 0.000
_refine_ls_structure_factor_coef Fsqd
_refine_ls_weighting_details 'calc w=1/[\s^2^(Fo^2^)+(0.0489P)^2^+2.2026P] where P=(Fo^2^+2Fc^2^)/3'
_refine_ls_weighting_scheme calc
_refine_ls_wR_factor_gt 0.0852
_refine_ls_wR_factor_ref 0.1053
_reflns_number_gt 5523
_reflns_number_total 7539
_reflns_threshold_expression >2sigma(I)
_cod_data_source_file om200285u_si_001.cif
_cod_data_source_block scw283s
_cod_depositor_comments
;
The following automatic conversions were performed:

'_symmetry_cell_setting' value 'Monoclinic' changed to 'monoclinic'
according to /home/saulius/struct/CIF-dictionaries/cif_core.dic
dictionary named 'cif_core.dic' version 2.4.1 from 2010-06-29.

Automatic conversion script
Id: cif_fix_values 1715 2011-07-08 13:25:40Z adriana 
;
_cod_original_cell_volume 3557.15(9)
_cod_original_sg_symbol_H-M C2/c
_cod_database_code 4064707

loop_
_symmetry_equiv_pos_as_xyz
'x, y, z'
'-x, y, -z+1/2'
'x+1/2, y+1/2, z'
'-x+1/2, y+1/2, -z+1/2'
'-x, -y, -z'
'x, -y, z-1/2'
'-x+1/2, -y+1/2, -z'
'x+1/2, -y+1/2, z-1/2'

loop_
_atom_site_label
_atom_site_type_symbol
_atom_site_fract_x
_atom_site_fract_y
_atom_site_fract_z
_atom_site_U_iso_or_equiv
_atom_site_adp_type
_atom_site_occupancy
_atom_site_symmetry_multiplicity
_atom_site_calc_flag
_atom_site_refinement_flags
C1 C 0.86758(7) 0.87326(19) 0.93623(9) 0.0152(3) Uani 1 1 d .
C2 C 0.87616(8) 0.8180(2) 0.86005(9) 0.0225(3) Uani 1 1 d .
H2A H 0.9159 0.7752 0.8730 0.034 Uiso 1 1 calc R
H2B H 0.8713 0.9043 0.8235 0.034 Uiso 1 1 calc R
H2C H 0.8468 0.7393 0.8348 0.034 Uiso 1 1 calc R
C3 C 0.80377(8) 0.9240(2) 0.92026(11) 0.0233(4) Uani 1 1 d .
H3A H 0.7770 0.8380 0.8986 0.035 Uiso 1 1 calc R
H3B H 0.7939 1.0084 0.8820 0.035 Uiso 1 1 calc R
H3C H 0.7996 0.9581 0.9700 0.035 Uiso 1 1 calc R
C4 C 0.90977(8) 1.0061(2) 0.97077(10) 0.0235(4) Uani 1 1 d .
H4A H 0.9061 1.0384 1.0211 0.035 Uiso 1 1 calc R
H4B H 0.8998 1.0918 0.9333 0.035 Uiso 1 1 calc R
H4C H 0.9504 0.9732 0.9800 0.035 Uiso 1 1 calc R
C5 C 0.86819(6) 0.60768(18) 0.99738(8) 0.0123(3) Uani 1 1 d .
C6 C 0.83886(7) 0.51228(18) 0.92639(8) 0.0129(3) Uani 1 1 d .
C7 C 0.77743(7) 0.5019(2) 0.89606(9) 0.0166(3) Uani 1 1 d .
H7 H 0.7542 0.5578 0.9198 0.020 Uiso 1 1 calc R
C8 C 0.75052(7) 0.4090(2) 0.83074(10) 0.0194(3) Uani 1 1 d .
H8 H 0.7087 0.4010 0.8099 0.023 Uiso 1 1 calc R
C9 C 0.78432(7) 0.3278(2) 0.79585(9) 0.0186(3) Uani 1 1 d .
H9 H 0.7656 0.2635 0.7516 0.022 Uiso 1 1 calc R
C10 C 0.84544(7) 0.3403(2) 0.82542(9) 0.0174(3) Uani 1 1 d .
H10 H 0.8685 0.2854 0.8010 0.021 Uiso 1 1 calc R
C11 C 0.87282(7) 0.43275(19) 0.89057(9) 0.0155(3) Uani 1 1 d .
H11 H 0.9146 0.4418 0.9107 0.019 Uiso 1 1 calc R
C12 C 0.89333(8) 0.40708(18) 1.10900(9) 0.0165(3) Uani 1 1 d .
C13 C 0.84026(8) 0.3045(2) 1.06860(11) 0.0219(3) Uani 1 1 d .
H13A H 0.8042 0.3548 1.0693 0.033 Uiso 1 1 calc R
H13B H 0.8453 0.2070 1.0970 0.033 Uiso 1 1 calc R
H13C H 0.8373 0.2858 1.0135 0.033 Uiso 1 1 calc R
C14 C 0.95000(8) 0.3380(2) 1.10441(11) 0.0222(3) Uani 1 1 d .
H14A H 0.9470 0.3299 1.0487 0.033 Uiso 1 1 calc R
H14B H 0.9559 0.2360 1.1285 0.033 Uiso 1 1 calc R
H14C H 0.9835 0.4035 1.1331 0.033 Uiso 1 1 calc R
C15 C 0.89912(10) 0.4295(2) 1.19575(10) 0.0276(4) Uani 1 1 d .
H15A H 0.9318 0.4999 1.2214 0.041 Uiso 1 1 calc R
H15B H 0.9070 0.3308 1.2232 0.041 Uiso 1 1 calc R
H15C H 0.8623 0.4723 1.1983 0.041 Uiso 1 1 calc R
Ge1 Ge 1.0000 0.93121(3) 1.2500 0.01715(7) Uani 1 2 d S
N1 N 0.88388(6) 0.75414(15) 0.99859(7) 0.0137(2) Uani 1 1 d .
N2 N 0.88494(6) 0.56225(15) 1.07365(7) 0.0140(2) Uani 1 1 d .
S1 S 0.879828(18) 0.88667(5) 1.16964(2) 0.01610(8) Uani 1 1 d .
S2 S 1.006742(17) 0.75577(5) 1.15100(2) 0.01666(8) Uani 1 1 d .
Si1 Si 0.915335(18) 0.75201(5) 1.10671(2) 0.01022(8) Uani 1 1 d .

loop_
_atom_site_aniso_label
_atom_site_aniso_U_11
_atom_site_aniso_U_22
_atom_site_aniso_U_33
_atom_site_aniso_U_23
_atom_site_aniso_U_13
_atom_site_aniso_U_12
C1 0.0193(7) 0.0145(7) 0.0108(6) 0.0032(5) 0.0038(5) 0.0026(6)
C2 0.0305(9) 0.0247(9) 0.0131(7) 0.0033(6) 0.0086(6) 0.0040(7)
C3 0.0206(8) 0.0247(10) 0.0228(8) 0.0040(7) 0.0053(6) 0.0066(7)
C4 0.0294(9) 0.0190(9) 0.0193(7) 0.0037(6) 0.0051(7) -0.0059(7)
C5 0.0108(6) 0.0153(7) 0.0106(6) -0.0010(5) 0.0032(5) 0.0014(5)
C6 0.0137(6) 0.0145(7) 0.0093(5) -0.0009(5) 0.0026(5) -0.0007(5)
C7 0.0142(7) 0.0203(8) 0.0150(6) -0.0031(6) 0.0048(5) 0.0011(6)
C8 0.0142(7) 0.0245(9) 0.0167(7) -0.0036(6) 0.0017(5) -0.0026(6)
C9 0.0209(8) 0.0191(8) 0.0129(6) -0.0039(6) 0.0022(6) -0.0006(6)
C10 0.0206(7) 0.0198(8) 0.0124(6) -0.0015(6) 0.0063(6) 0.0023(6)
C11 0.0143(6) 0.0183(8) 0.0139(6) -0.0008(5) 0.0048(5) 0.0006(6)
C12 0.0230(8) 0.0120(7) 0.0136(6) 0.0010(5) 0.0054(6) 0.0006(6)
C13 0.0264(8) 0.0156(8) 0.0239(8) 0.0016(6) 0.0089(7) -0.0027(7)
C14 0.0232(8) 0.0164(8) 0.0231(8) 0.0003(6) 0.0031(6) 0.0043(6)
C15 0.0501(12) 0.0197(9) 0.0137(7) 0.0036(6) 0.0118(7) 0.0016(8)
Ge1 0.02563(13) 0.01264(12) 0.01248(10) 0.000 0.00573(9) 0.000
N1 0.0168(6) 0.0133(6) 0.0093(5) 0.0004(4) 0.0026(4) -0.0001(5)
N2 0.0171(6) 0.0136(6) 0.0104(5) 0.0001(4) 0.0036(4) 0.0002(5)
S1 0.01790(18) 0.0176(2) 0.01252(16) -0.00053(13) 0.00500(13) 0.00412(14)
S2 0.01334(16) 0.0223(2) 0.01358(16) -0.00265(14) 0.00366(13) 0.00126(14)
Si1 0.01102(17) 0.01099(19) 0.00739(16) 0.00007(13) 0.00159(13) 0.00121(14)

loop_
_atom_type_symbol
_atom_type_description
_atom_type_scat_dispersion_real
_atom_type_scat_dispersion_imag
_atom_type_scat_source
C C 0.0033 0.0016 'International Tables Vol C Tables 4.2.6.8 and 6.1.1.4'
H H 0.0000 0.0000 'International Tables Vol C Tables 4.2.6.8 and 6.1.1.4'
N N 0.0061 0.0033 'International Tables Vol C Tables 4.2.6.8 and 6.1.1.4'
Si Si 0.0817 0.0704 'International Tables Vol C Tables 4.2.6.8 and 6.1.1.4'
S S 0.1246 0.1234 'International Tables Vol C Tables 4.2.6.8 and 6.1.1.4'
Ge Ge 0.1547 1.8001 'International Tables Vol C Tables 4.2.6.8 and 6.1.1.4'

loop_
_geom_angle_atom_site_label_1
_geom_angle_atom_site_label_2
_geom_angle_atom_site_label_3
_geom_angle
_geom_angle_site_symmetry_3
N1 C1 C4 105.30(12) .
N1 C1 C2 111.77(13) .
C4 C1 C2 108.94(14) .
N1 C1 C3 109.37(13) .
C4 C1 C3 109.96(15) .
C2 C1 C3 111.32(14) .
C1 C2 H2A 109.5 .
C1 C2 H2B 109.5 .
H2A C2 H2B 109.5 .
C1 C2 H2C 109.5 .
H2A C2 H2C 109.5 .
H2B C2 H2C 109.5 .
C1 C3 H3A 109.5 .
C1 C3 H3B 109.5 .
H3A C3 H3B 109.5 .
C1 C3 H3C 109.5 .
H3A C3 H3C 109.5 .
H3B C3 H3C 109.5 .
C1 C4 H4A 109.5 .
C1 C4 H4B 109.5 .
H4A C4 H4B 109.5 .
C1 C4 H4C 109.5 .
H4A C4 H4C 109.5 .
H4B C4 H4C 109.5 .
N1 C5 N2 106.48(13) .
N1 C5 C6 127.09(13) .
N2 C5 C6 126.43(14) .
N1 C5 Si1 53.11(8) .
N2 C5 Si1 53.38(8) .
C6 C5 Si1 178.67(11) .
C11 C6 C7 120.31(14) .
C11 C6 C5 119.78(13) .
C7 C6 C5 119.90(13) .
C8 C7 C6 119.37(14) .
C8 C7 H7 120.3 .
C6 C7 H7 120.3 .
C9 C8 C7 120.35(15) .
C9 C8 H8 119.8 .
C7 C8 H8 119.8 .
C8 C9 C10 120.15(15) .
C8 C9 H9 119.9 .
C10 C9 H9 119.9 .
C11 C10 C9 120.02(14) .
C11 C10 H10 120.0 .
C9 C10 H10 120.0 .
C10 C11 C6 119.77(15) .
C10 C11 H11 120.1 .
C6 C11 H11 120.1 .
N2 C12 C14 109.38(13) .
N2 C12 C13 111.57(14) .
C14 C12 C13 111.27(14) .
N2 C12 C15 105.63(13) .
C14 C12 C15 109.89(15) .
C13 C12 C15 108.94(15) .
C12 C13 H13A 109.5 .
C12 C13 H13B 109.5 .
H13A C13 H13B 109.5 .
C12 C13 H13C 109.5 .
H13A C13 H13C 109.5 .
H13B C13 H13C 109.5 .
C12 C14 H14A 109.5 .
C12 C14 H14B 109.5 .
H14A C14 H14B 109.5 .
C12 C14 H14C 109.5 .
H14A C14 H14C 109.5 .
H14B C14 H14C 109.5 .
C12 C15 H15A 109.5 .
C12 C15 H15B 109.5 .
H15A C15 H15B 109.5 .
C12 C15 H15C 109.5 .
H15A C15 H15C 109.5 .
H15B C15 H15C 109.5 .
S2 Ge1 S2 100.36(2) 2_757
C5 N1 C1 131.66(13) .
C5 N1 Si1 91.06(9) .
C1 N1 Si1 135.75(11) .
C5 N2 C12 130.84(13) .
C5 N2 Si1 90.41(10) .
C12 N2 Si1 135.44(11) .
Si1 S2 Ge1 87.533(18) .
N1 Si1 N2 72.05(6) .
N1 Si1 S1 119.31(5) .
N2 Si1 S1 120.72(5) .
N1 Si1 S2 113.78(5) .
N2 Si1 S2 113.16(5) .
S1 Si1 S2 112.30(3) .
N1 Si1 C5 35.83(6) .
N2 Si1 C5 36.22(5) .
S1 Si1 C5 128.57(4) .
S2 Si1 C5 119.13(4) .

loop_
_geom_bond_atom_site_label_1
_geom_bond_atom_site_label_2
_geom_bond_distance
_geom_bond_site_symmetry_2
C1 N1 1.479(2) .
C1 C4 1.527(2) .
C1 C2 1.531(2) .
C1 C3 1.532(2) .
C2 H2A 0.9800 .
C2 H2B 0.9800 .
C2 H2C 0.9800 .
C3 H3A 0.9800 .
C3 H3B 0.9800 .
C3 H3C 0.9800 .
C4 H4A 0.9800 .
C4 H4B 0.9800 .
C4 H4C 0.9800 .
C5 N1 1.334(2) .
C5 N2 1.3462(18) .
C5 C6 1.482(2) .
C5 Si1 2.2784(15) .
C6 C11 1.392(2) .
C6 C7 1.394(2) .
C7 C8 1.389(2) .
C7 H7 0.9500 .
C8 C9 1.385(2) .
C8 H8 0.9500 .
C9 C10 1.389(2) .
C9 H9 0.9500 .
C10 C11 1.387(2) .
C10 H10 0.9500 .
C11 H11 0.9500 .
C12 N2 1.482(2) .
C12 C14 1.524(2) .
C12 C13 1.526(2) .
C12 C15 1.528(2) .
C13 H13A 0.9800 .
C13 H13B 0.9800 .
C13 H13C 0.9800 .
C14 H14A 0.9800 .
C14 H14B 0.9800 .
C14 H14C 0.9800 .
C15 H15A 0.9800 .
C15 H15B 0.9800 .
C15 H15C 0.9800 .
Ge1 S2 2.3963(4) .
Ge1 S2 2.3964(4) 2_757
N1 Si1 1.8226(13) .
N2 Si1 1.8286(14) .
S1 Si1 2.0182(5) .
S2 Si1 2.0706(6) .
